data_2233496
loop_
_publ_author_name
'Ali, A. Jahubar'
'Athimoolam, S.'
'Bahadur, S. Asath'

_publ_section_title
;
 Creatinium hydrogen oxalate
;
_journal_coeditor_code HG5159
_journal_issue 2
_journal_name_full 'Acta Crystallographica Section E'
_journal_page_first o416
_journal_paper_doi 10.1107/S1600536812000852
_journal_volume 68
_journal_year 2012
_chemical_formula_iupac 'C4 H10 N3 O2 +, C2 H O4 -'
_chemical_formula_moiety 'C4 H10 N3 O2 +, C2 H O4 -'
_chemical_formula_sum 'C6 H11 N3 O6'
_chemical_formula_weight 221.18
_chemical_name_common 'Cretinium hydrogen oxalate'
_chemical_name_systematic
;
{amino[(carboxymethyl)(methyl)amino]methylidene}azanium hydrogen oxalate
;
_space_group_IT_number 14
_symmetry_cell_setting monoclinic
_symmetry_space_group_name_Hall '-P 2ybc'
_symmetry_space_group_name_H-M 'P 1 21/c 1'
_atom_sites_solution_hydrogens geom
_atom_sites_solution_primary direct
_atom_sites_solution_secondary difmap
_audit_creation_method SHELXTL/PC
_cell_angle_alpha 90.00
_cell_angle_beta 94.180(10)
_cell_angle_gamma 90.00
_cell_formula_units_Z 4
_cell_length_a 7.1545(4)
_cell_length_b 12.3681(7)
_cell_length_c 10.5151(6)
_cell_measurement_reflns_used 3216
_cell_measurement_temperature 293(2)
_cell_measurement_theta_max 24.65
_cell_measurement_theta_min 2.14
_cell_volume 927.98(9)
_computing_cell_refinement '<i>SAINT</i> (Bruker, 2001)'
_computing_data_collection '<i>SMART</i> (Bruker, 2001)'
_computing_data_reduction '<i>SAINT</i> (Bruker, 2001)'
_computing_molecular_graphics '<i>PLATON</i> (Spek, 2009)'
_computing_publication_material '<i>SHELXTL/PC</i> (Sheldrick, 2008)'
_computing_structure_refinement '<i>SHELXTL/PC</i> (Sheldrick, 2008)'
_computing_structure_solution '<i>SHELXTL/PC</i> (Sheldrick, 2008)'
_diffrn_ambient_temperature 293(2)
_diffrn_measured_fraction_theta_full 1.000
_diffrn_measured_fraction_theta_max 1.000
_diffrn_measurement_device_type 'Bruker SMART APEX CCD area-detector'
_diffrn_measurement_method '\w scans'
_diffrn_radiation_monochromator graphite
_diffrn_radiation_source 'fine-focus sealed tube'
_diffrn_radiation_type MoK\a
_diffrn_radiation_wavelength 0.71073
_diffrn_reflns_av_R_equivalents 0.0183
_diffrn_reflns_av_sigmaI/netI 0.0138
_diffrn_reflns_limit_h_max 8
_diffrn_reflns_limit_h_min -8
_diffrn_reflns_limit_k_max 14
_diffrn_reflns_limit_k_min -14
_diffrn_reflns_limit_l_max 12
_diffrn_reflns_limit_l_min -12
_diffrn_reflns_number 8631
_diffrn_reflns_theta_full 25.00
_diffrn_reflns_theta_max 25.00
_diffrn_reflns_theta_min 2.55
_diffrn_standards_number 0
_exptl_absorpt_coefficient_mu 0.142
_exptl_absorpt_correction_type none
_exptl_crystal_colour colourless
_exptl_crystal_density_diffrn 1.583
_exptl_crystal_density_method 'not measured'
_exptl_crystal_description block
_exptl_crystal_F_000 464
_exptl_crystal_size_max 0.24
_exptl_crystal_size_mid 0.22
_exptl_crystal_size_min 0.18
_refine_diff_density_max 0.245
_refine_diff_density_min -0.228
_refine_ls_extinction_coef 0.040(6)
_refine_ls_extinction_expression Fc^*^=kFc[1+0.001xFc^2^\l^3^/sin(2\q)]^-1/4^
_refine_ls_extinction_method '<i>SHELXTL/PC</i> (Sheldrick, 2008)'
_refine_ls_goodness_of_fit_ref 1.081
_refine_ls_hydrogen_treatment mixed
_refine_ls_matrix_type full
_refine_ls_number_parameters 162
_refine_ls_number_reflns 1641
_refine_ls_number_restraints 1
_refine_ls_restrained_S_all 1.084
_refine_ls_R_factor_all 0.0374
_refine_ls_R_factor_gt 0.0367
_refine_ls_shift/su_max 0.000
_refine_ls_shift/su_mean 0.000
_refine_ls_structure_factor_coef Fsqd
_refine_ls_weighting_details 'calc w=1/[\s^2^(Fo^2^)+(0.0629P)^2^+0.2614P] where P=(Fo^2^+2Fc^2^)/3'
_refine_ls_weighting_scheme calc
_refine_ls_wR_factor_gt 0.1013
_refine_ls_wR_factor_ref 0.1022
_reflns_number_gt 1587
_reflns_number_total 1641
_reflns_threshold_expression I>2\s(I)
_cod_data_source_file hg5159.cif
_cod_data_source_block I
_cod_original_sg_symbol_H-M 'P 21/c'
_cod_database_code 2233496
_cod_database_fobs_code 2233496

loop_
_symmetry_equiv_pos_as_xyz
'x, y, z'
'-x, y+1/2, -z+1/2'
'-x, -y, -z'
'x, -y-1/2, z-1/2'

loop_
_atom_site_type_symbol
_atom_site_label
_atom_site_fract_x
_atom_site_fract_y
_atom_site_fract_z
_atom_site_U_iso_or_equiv
_atom_site_adp_type
_atom_site_calc_flag
_atom_site_refinement_flags
_atom_site_occupancy
_atom_site_symmetry_multiplicity
C C1 0.83544(18) 1.03293(11) 0.10352(12) 0.0299(3) Uani d . 1 1
C C2 0.92061(19) 1.05574(11) 0.23633(13) 0.0326(3) Uani d . 1 1
H H2A 1.0542 1.0671 0.2321 0.039 Uiso calc R 1 1
H H2B 0.8676 1.1225 0.2661 0.039 Uiso calc R 1 1
C C3 0.7146(2) 0.97346(13) 0.38693(16) 0.0440(4) Uani d . 1 1
H H3A 0.6828 0.9015 0.4120 0.066 Uiso calc RD 1 1
H H3B 0.6190 1.0005 0.3264 0.066 Uiso calc R 1 1
H H3C 0.7240 1.0195 0.4606 0.066 Uiso calc R 1 1
C C4 1.01280(19) 0.88981(11) 0.34586(12) 0.0316(3) Uani d . 1 1
N N1 0.89312(16) 0.97171(9) 0.32919(11) 0.0323(3) Uani d . 1 1
N N2 1.1567(2) 0.87994(13) 0.27569(14) 0.0482(4) Uani d . 1 1
N N3 0.9923(2) 0.81801(10) 0.43697(13) 0.0403(3) Uani d . 1 1
O O1 0.85571(15) 1.09547(8) 0.01761(9) 0.0385(3) Uani d . 1 1
O O2 0.74475(17) 0.94241(9) 0.09369(11) 0.0460(3) Uani d . 1 1
H H1N 1.163(4) 0.912(2) 0.208(3) 0.083(8) Uiso d . 1 1
H H2N 1.238(3) 0.8321(15) 0.2955(19) 0.051(5) Uiso d . 1 1
H H3N 1.061(3) 0.7617(18) 0.4380(19) 0.053(5) Uiso d . 1 1
H H4N 0.914(2) 0.8210(14) 0.495(2) 0.056(6) Uiso d D 1 1
H H2 0.705(4) 0.9278(19) 0.008(3) 0.084(7) Uiso d . 1 1
C C11 0.56186(18) 0.81947(11) 0.82074(12) 0.0286(3) Uani d . 1 1
C C12 0.58163(18) 0.79173(11) 0.67945(12) 0.0284(3) Uani d . 1 1
O O11 0.45079(14) 0.76467(9) 0.87863(8) 0.0384(3) Uani d . 1 1
O O12 0.66030(19) 0.89487(11) 0.86180(11) 0.0566(4) Uani d . 1 1
O O13 0.43397(14) 0.74502(9) 0.62504(9) 0.0385(3) Uani d . 1 1
O O14 0.72071(16) 0.81332(10) 0.62893(10) 0.0490(4) Uani d . 1 1
H H13O 0.449(3) 0.7329(19) 0.542(2) 0.071(6) Uiso d . 1 1

loop_
_atom_site_aniso_label
_atom_site_aniso_U_11
_atom_site_aniso_U_22
_atom_site_aniso_U_33
_atom_site_aniso_U_12
_atom_site_aniso_U_13
_atom_site_aniso_U_23
C1 0.0297(7) 0.0292(7) 0.0313(7) 0.0010(5) 0.0054(5) 0.0002(5)
C2 0.0375(7) 0.0294(7) 0.0306(7) -0.0027(5) 0.0004(5) 0.0042(5)
C3 0.0418(8) 0.0448(9) 0.0472(9) 0.0102(7) 0.0160(7) 0.0084(7)
C4 0.0357(7) 0.0355(7) 0.0236(6) 0.0037(6) 0.0024(5) -0.0009(5)
N1 0.0341(6) 0.0333(6) 0.0303(6) 0.0037(5) 0.0064(5) 0.0058(4)
N2 0.0442(8) 0.0637(9) 0.0384(8) 0.0205(7) 0.0147(6) 0.0151(7)
N3 0.0507(8) 0.0353(7) 0.0364(7) 0.0121(6) 0.0128(6) 0.0077(5)
O1 0.0498(6) 0.0348(5) 0.0308(5) -0.0016(4) 0.0019(4) 0.0058(4)
O2 0.0615(7) 0.0432(6) 0.0335(6) -0.0218(5) 0.0044(5) -0.0033(5)
C11 0.0283(6) 0.0346(7) 0.0230(6) 0.0007(5) 0.0013(5) -0.0007(5)
C12 0.0317(7) 0.0304(7) 0.0237(6) 0.0000(5) 0.0045(5) 0.0012(5)
O11 0.0429(6) 0.0515(6) 0.0215(5) -0.0093(5) 0.0066(4) -0.0017(4)
O12 0.0687(8) 0.0683(8) 0.0339(6) -0.0311(7) 0.0101(5) -0.0161(5)
O13 0.0363(6) 0.0575(7) 0.0220(5) -0.0070(5) 0.0042(4) -0.0083(4)
O14 0.0447(6) 0.0712(8) 0.0330(6) -0.0182(5) 0.0148(5) -0.0060(5)

loop_
_atom_type_symbol
_atom_type_description
_atom_type_scat_dispersion_real
_atom_type_scat_dispersion_imag
_atom_type_scat_source
C C 0.0033 0.0016 'International Tables Vol C Tables 4.2.6.8 and 6.1.1.4'
H H 0.0000 0.0000 'International Tables Vol C Tables 4.2.6.8 and 6.1.1.4'
N N 0.0061 0.0033 'International Tables Vol C Tables 4.2.6.8 and 6.1.1.4'
O O 0.0106 0.0060 'International Tables Vol C Tables 4.2.6.8 and 6.1.1.4'

loop_
_geom_angle_atom_site_label_1
_geom_angle_atom_site_label_2
_geom_angle_atom_site_label_3
_geom_angle
O1 C1 O2 125.59(13)
O1 C1 C2 120.72(12)
O2 C1 C2 113.69(11)
N1 C2 C1 115.09(11)
N1 C2 H2A 108.5
C1 C2 H2A 108.5
N1 C2 H2B 108.5
C1 C2 H2B 108.5
H2A C2 H2B 107.5
N1 C3 H3A 109.5
N1 C3 H3B 109.5
H3A C3 H3B 109.5
N1 C3 H3C 109.5
H3A C3 H3C 109.5
H3B C3 H3C 109.5
N2 C4 N3 118.47(14)
N2 C4 N1 121.30(13)
N3 C4 N1 120.19(13)
C4 N1 C2 121.16(12)
C4 N1 C3 122.23(12)
C2 N1 C3 115.92(11)
C4 N2 H1N 122.7(19)
C4 N2 H2N 118.7(14)
H1N N2 H2N 118(2)
C4 N3 H3N 117.5(14)
C4 N3 H4N 126.7(10)
H3N N3 H4N 115.7(17)
C1 O2 H2 110.9(15)
O12 C11 O11 127.98(12)
O12 C11 C12 114.67(12)
O11 C11 C12 117.35(11)
O14 C12 O13 125.56(12)
O14 C12 C11 121.20(12)
O13 C12 C11 113.24(11)
C12 O13 H13O 110.6(15)

loop_
_geom_bond_atom_site_label_1
_geom_bond_atom_site_label_2
_geom_bond_distance
C1 O1 1.2060(17)
C1 O2 1.2943(17)
C1 C2 1.5090(19)
C2 N1 1.4493(17)
C2 H2A 0.9700
C2 H2B 0.9700
C3 N1 1.4540(18)
C3 H3A 0.9600
C3 H3B 0.9600
C3 H3C 0.9600
C4 N2 1.3152(19)
C4 N3 1.3223(19)
C4 N1 1.3296(18)
N2 H1N 0.82(3)
N2 H2N 0.85(2)
N3 H3N 0.85(2)
N3 H4N 0.86(2)
O2 H2 0.94(3)
C11 O12 1.2279(17)
C11 O11 1.2377(17)
C11 C12 1.5413(18)
C12 O14 1.1920(17)
C12 O13 1.2996(17)
O13 H13O 0.90(3)

loop_
_geom_hbond_atom_site_label_D
_geom_hbond_atom_site_label_H
_geom_hbond_atom_site_label_A
_geom_hbond_site_symmetry_A
_geom_hbond_distance_DH
_geom_hbond_distance_HA
_geom_hbond_distance_DA
_geom_hbond_angle_DHA
N2 H1N O1 3_775 0.82(3) 2.37(3) 3.094(2) 148(2)
N2 H2N O11 4_675 0.85(2) 2.08(2) 2.910(2) 168(2)
N3 H3N O1 2_745 0.85(2) 2.18(2) 2.985(2) 157(2)
N3 H4N O14 . 0.86(2) 2.04(2) 2.903(2) 174(2)
O2 H2 O12 1_554 0.94(3) 1.60(3) 2.538(2) 173(2)
O13 H13O O11 4_575 0.90(3) 1.72(3) 2.6050(10) 168(2)

loop_
_cod_related_entry_id
_cod_related_entry_database
_cod_related_entry_code
1 ChemSpider 30657421
